data_7716492
loop_
_publ_author_name
'Franke, Maurice'
'Ens, Tobin'
'Mix, Andreas'
'Neumann, Beate'
'Stammler, Hans-Georg'
'Mitzel, Norbert W.'

_publ_section_title
;
 Host-guest chemistry of tridentate Lewis acids based on
 tribenzotriquinacene.
;
_journal_issue 28
_journal_name_full 'Dalton transactions (Cambridge, England : 2003)'
_journal_page_first 11970
_journal_page_last 11980
_journal_paper_doi 10.1039/d4dt01558d
_journal_volume 53
_journal_year 2024
_chemical_formula_moiety 'C37 H49 Cl3 Si3'
_chemical_formula_sum 'C37 H49 Cl3 Si3'
_chemical_formula_weight 684.38
_space_group_crystal_system monoclinic
_space_group_IT_number 14
_space_group_name_Hall '-P 2ybc'
_space_group_name_H-M_alt 'P 1 21/c 1'
_atom_sites_solution_hydrogens geom
_atom_sites_solution_primary dual
_audit_creation_date 2021-07-20
_audit_creation_method
;
Olex2 1.3-ac4
(compiled 2019.04.23 svn.r3594 for Rigaku Oxford Diffraction, GUI svn.r5739)
;
_audit_update_record
;
2024-04-02 deposited with the CCDC.	2024-06-28 downloaded from the CCDC.
;
_cell_angle_alpha 90
_cell_angle_beta 104.3410(10)
_cell_angle_gamma 90
_cell_formula_units_Z 4
_cell_length_a 12.9108(2)
_cell_length_b 17.1765(2)
_cell_length_c 17.5544(2)
_cell_measurement_reflns_used 19724
_cell_measurement_temperature 100.01(10)
_cell_measurement_theta_max 76.3550
_cell_measurement_theta_min 3.4960
_cell_volume 3771.60(9)
_computing_cell_refinement 'CrysAlisPro 1.171.41.104a (Rigaku OD, 2021)'
_computing_data_collection 'CrysAlisPro 1.171.41.104a (Rigaku OD, 2021)'
_computing_data_reduction 'CrysAlisPro 1.171.41.104a (Rigaku OD, 2021)'
_computing_molecular_graphics 'Olex2 (Dolomanov et al., 2009)'
_computing_publication_material 'Olex2 (Dolomanov et al., 2009)'
_computing_structure_refinement 'ShelXL (Sheldrick, 2015)'
_computing_structure_solution 'ShelXT (Sheldrick, 2015)'
_diffrn_ambient_environment N~2~
_diffrn_ambient_temperature 100.01(10)
_diffrn_detector 'CCD plate'
_diffrn_detector_area_resol_mean 5.3114
_diffrn_detector_type Atlas
_diffrn_measured_fraction_theta_full 1.000
_diffrn_measured_fraction_theta_max 0.988
_diffrn_measurement_details
;
List of Runs (angles in degrees, time in seconds):

  # Type    Start    End  Width  t~exp~   \w     \q     \k     \f   Frames
#--------------------------------------------------------------------------
  1  \w   -110.00 -18.00   1.00    1.21    --  -38.50 -37.00 120.00   92
  2  \w   -103.00 -22.00   1.00    1.21    --  -38.50 -37.00-150.00   81
  3  \w   -107.00 -13.00   1.00    1.21    --  -38.50 -57.00  30.00   94
  4  \w    -59.00  -6.00   1.00    1.21    --  -38.50 125.00 -90.00   53
  5  \w     49.00  81.00   1.00    1.21    --   42.70-121.00 -70.00   32
  6  \w     64.00 114.00   1.00    1.21    --   42.70-152.00 129.00   50
  7  \w     41.00  91.00   1.00    4.81    --  111.00-121.00 -70.00   50
  8  \w     42.00 113.00   1.00    4.81    --  111.00-125.00  60.00   71
  9  \w    103.00 152.00   1.00    4.81    --  111.00  77.00 -60.00   49
 10  \w     85.00 176.00   1.00    4.81    --  111.00  61.00 -90.00   91
 11  \w    119.00 150.00   1.00    4.81    --  111.00 125.00-150.00   31
 12  \w     87.00 113.00   1.00    4.81    --  111.00-125.00 -90.00   26
 13  \w     43.00 137.00   1.00    4.81    --  111.00 -61.00 120.00   94
 14  \w     42.00  67.00   1.00    4.81    --  111.00-125.00   0.00   25
 15  \w     90.00 166.00   1.00    4.81    --  111.00  61.00-180.00   76
 16  \w     96.00 177.00   1.00    4.81    --  111.00  30.00-120.00   81
 17  \w     84.00 109.00   1.00    4.81    --  111.00-108.00 124.71   25
 18  \w     39.00  75.00   1.00    4.81    --  111.00-108.00 124.71   36
 19  \w     98.00 136.00   1.00    4.81    --  111.00 125.00 120.00   38
 20  \w     74.00 107.00   1.00    4.81    --  111.00 -94.00-180.00   33
 21  \w     84.00 113.00   1.00    4.81    --  111.00-125.00   0.00   29
 22  \w     74.00 113.00   1.00    4.81    --  111.00-125.00 -30.00   39
 23  \w     41.00 118.00   1.00    4.81    --  111.00 -45.00-120.00   77
 24  \w     41.00  83.00   1.00    4.81    --  111.00-125.00  90.00   42
 25  \w     63.00 108.00   1.00    4.81    --  111.00-106.00  82.62   45
 26  \w     75.00 113.00   1.00    4.81    --  111.00-125.00  30.00   38
 27  \w     37.00 108.00   1.00    4.81    --  111.00-105.00 139.39   71
;
_diffrn_measurement_device 'four-circle diffractometer'
_diffrn_measurement_device_type 'SuperNova, Dual, Cu at home/near, Atlas'
_diffrn_measurement_method '\w scans'
_diffrn_orient_matrix_type 'CrysAlisPro convention (1999,Acta A55,543-557)'
_diffrn_orient_matrix_UB_11 0.0616551000
_diffrn_orient_matrix_UB_12 0.0777076000
_diffrn_orient_matrix_UB_13 0.0105858000
_diffrn_orient_matrix_UB_21 0.1045276000
_diffrn_orient_matrix_UB_22 -0.0438327000
_diffrn_orient_matrix_UB_23 0.0366428000
_diffrn_orient_matrix_UB_31 0.0208406000
_diffrn_orient_matrix_UB_32 -0.0095008000
_diffrn_orient_matrix_UB_33 -0.0821652000
_diffrn_radiation_monochromator mirror
_diffrn_radiation_probe x-ray
_diffrn_radiation_type 'Cu K\a'
_diffrn_radiation_wavelength 1.54184
_diffrn_reflns_av_R_equivalents 0.0364
_diffrn_reflns_av_unetI/netI 0.0322
_diffrn_reflns_Laue_measured_fraction_full 1.000
_diffrn_reflns_Laue_measured_fraction_max 0.988
_diffrn_reflns_limit_h_max 16
_diffrn_reflns_limit_h_min -13
_diffrn_reflns_limit_k_max 21
_diffrn_reflns_limit_k_min -21
_diffrn_reflns_limit_l_max 17
_diffrn_reflns_limit_l_min -21
_diffrn_reflns_number 34291
_diffrn_reflns_point_group_measured_fraction_full 1.000
_diffrn_reflns_point_group_measured_fraction_max 0.988
_diffrn_reflns_theta_full 67.684
_diffrn_reflns_theta_max 76.525
_diffrn_reflns_theta_min 3.533
_diffrn_source 'micro-focus sealed X-ray tube'
_diffrn_source_type 'SuperNova (Cu) X-ray Source'
_exptl_absorpt_coefficient_mu 3.287
_exptl_absorpt_correction_T_max 1.000
_exptl_absorpt_correction_T_min 0.855
_exptl_absorpt_correction_type gaussian
_exptl_absorpt_process_details
;
CrysAlisPro 1.171.41.104a (Rigaku Oxford Diffraction, 2021)
Numerical absorption correction based on gaussian integration over
a multifaceted crystal model
Empirical absorption correction using spherical harmonics,
implemented in SCALE3 ABSPACK scaling algorithm.
;
_exptl_crystal_colour 'clear colourless'
_exptl_crystal_colour_lustre clear
_exptl_crystal_colour_primary colourless
_exptl_crystal_density_diffrn 1.205
_exptl_crystal_description plate
_exptl_crystal_F_000 1456
_exptl_crystal_size_max 0.18
_exptl_crystal_size_mid 0.15
_exptl_crystal_size_min 0.06
_refine_diff_density_max 0.895
_refine_diff_density_min -0.991
_refine_diff_density_rms 0.068
_refine_ls_extinction_method none
_refine_ls_goodness_of_fit_ref 1.042
_refine_ls_hydrogen_treatment constr
_refine_ls_matrix_type full
_refine_ls_number_parameters 423
_refine_ls_number_reflns 7822
_refine_ls_number_restraints 0
_refine_ls_restrained_S_all 1.042
_refine_ls_R_factor_all 0.0498
_refine_ls_R_factor_gt 0.0453
_refine_ls_shift/su_max 0.001
_refine_ls_shift/su_mean 0.000
_refine_ls_structure_factor_coef Fsqd
_refine_ls_weighting_details 'w=1/[\s^2^(Fo^2^)+(0.0742P)^2^+2.5581P] where P=(Fo^2^+2Fc^2^)/3'
_refine_ls_weighting_scheme calc
_refine_ls_wR_factor_gt 0.1243
_refine_ls_wR_factor_ref 0.1294
_reflns_Friedel_coverage 0.000
_reflns_number_gt 7061
_reflns_number_total 7822
_reflns_threshold_expression 'I > 2\s(I)'
_cod_data_source_file d4dt01558d2.cif
_cod_data_source_block 2
_cod_depositor_comments 'Adding full bibliography for 7716492--7716494.cif.'
_cod_database_code 7716492
_shelx_shelxl_version_number 2018/3
_chemical_oxdiff_formula 'C37 H49 Cl3 Si3'
_shelx_space_group_comment
;
The symmetry employed for this shelxl refinement is uniquely defined
by the following loop, which should always be used as a source of
symmetry information in preference to the above space-group names.
They are only intended as comments.
;
_shelx_estimated_absorpt_t_max 0.827
_shelx_estimated_absorpt_t_min 0.589
_reflns_odcompleteness_completeness 99.96
_reflns_odcompleteness_iscentric 1
_reflns_odcompleteness_theta 71.98
_olex2_refinement_description
;
1. Fixed Uiso
 At 1.2 times of:
  All C(H) groups, All C(H,H) groups, All C(H,H,H,H) groups
 At 1.5 times of:
  All C(H,H,H) groups
2. Uiso/Uaniso restraints and constraints
Uanis(Cl3B) = Uanis(C36A)
Uanis(Cl2B) = Uanis(Cl2A)
Uanis(C31B) = Uanis(C31A)
Uanis(C32A) = Uanis(C32B)
Uanis(Si2B) = Uanis(Si2A)
3. Others
 Sof(Cl3B)=Sof(C36B)=Sof(H36D)=Sof(H36E)=Sof(H36F)=1-FVAR(1)
 Sof(Cl3A)=Sof(C36A)=Sof(H36A)=Sof(H36B)=Sof(H36C)=FVAR(1)
 Sof(H30C)=Sof(H30D)=Sof(C32B)=Sof(H32A)=Sof(H32B)=Sof(H32C)=Sof(Cl2B)=
 Sof(Si2B)=Sof(C31B)=Sof(H31D)=Sof(H31E)=Sof(H31F)=1-FVAR(2)
 Sof(Cl2A)=Sof(Si2A)=Sof(H30A)=Sof(H30B)=Sof(C31A)=Sof(H31A)=Sof(H31B)=
 Sof(H31C)=Sof(C32A)=Sof(H32D)=Sof(H32E)=Sof(H32F)=FVAR(2)
4.a Ternary CH refined with riding coordinates:
 C1(H1)
4.b Secondary CH2 refined with riding coordinates:
 C23(H23A,H23B), C24(H24A,H24B), C25(H25A,H25B), C28(H28A,H28B), C29(H29A,
 H29B), C30(H30A,H30B), C30(H30C,H30D), C33(H33A,H33B), C34(H34A,H34B),
 C35(H35A,H35B)
4.c Aromatic/amide H refined with riding coordinates:
 C4(H4), C5(H5), C6(H6), C7(H7), C11(H11), C12(H12), C13(H13), C14(H14),
 C18(H18), C19(H19), C20(H20), C21(H21)
4.d Idealised Me refined as rotating group:
 C26(H26A,H26B,H26C), C27(H27A,H27B,H27C), C31A(H31A,H31B,H31C), C32B(H32A,
 H32B,H32C), C36A(H36A,H36B,H36C), C36B(H36D,H36E,H36F), C37(H37A,H37B,H37C),
 C31B(H31D,H31E,H31F), C32A(H32D,H32E,H32F)
;
_olex2_date_sample_data_collection 2021-07-20
_olex2_submission_special_instructions 'No special instructions were received'
_oxdiff_exptl_absorpt_empirical_details
;
Empirical correction (ABSPACK) includes:
- Absorption correction using spherical harmonics
- Frame scaling
- Detector area scaling
;
_oxdiff_exptl_absorpt_empirical_full_max 1.139
_oxdiff_exptl_absorpt_empirical_full_min 0.898

loop_
_space_group_symop_operation_xyz
'x, y, z'
'-x, y+1/2, -z+1/2'
'-x, -y, -z'
'x, -y-1/2, z-1/2'

loop_
_atom_site_label
_atom_site_type_symbol
_atom_site_fract_x
_atom_site_fract_y
_atom_site_fract_z
_atom_site_U_iso_or_equiv
_atom_site_adp_type
_atom_site_occupancy
_atom_site_site_symmetry_order
_atom_site_calc_flag
_atom_site_refinement_flags_posn
_atom_site_refinement_flags_adp
_atom_site_refinement_flags_occupancy
_atom_site_disorder_assembly
_atom_site_disorder_group
Cl1 Cl 0.07326(7) 0.68678(4) 0.83523(4) 0.0622(2) Uani 1 1 d . . . . .
Cl2A Cl -0.14757(6) 0.77024(5) 0.49715(9) 0.0506(3) Uani 0.908(4) 1 d . . P A 1
Cl3A Cl 0.1524(2) 0.93333(14) 0.88205(19) 0.0306(4) Uani 0.657(3) 1 d . . P B 1
Cl3B Cl 0.1601(5) 0.8554(4) 0.7103(3) 0.0327(7) Uani 0.343(3) 1 d . . P B 2
Si1 Si 0.03131(5) 0.58048(3) 0.87638(3) 0.02901(14) Uani 1 1 d . . . . .
Si2A Si -0.05201(8) 0.67075(6) 0.53237(6) 0.0245(2) Uani 0.908(4) 1 d . . P A 1
Si3 Si 0.25439(4) 0.89477(3) 0.81620(3) 0.02062(12) Uani 1 1 d . . . . .
C1 C 0.35660(13) 0.59524(10) 0.74026(9) 0.0173(3) Uani 1 1 d . . . . .
H1 H 0.290735 0.620834 0.748639 0.021 Uiso 1 1 calc R . . . .
C2 C 0.34879(14) 0.50486(10) 0.74772(10) 0.0188(3) Uani 1 1 d . . . . .
C3 C 0.36485(13) 0.47516(10) 0.66980(9) 0.0178(3) Uani 1 1 d . . . . .
C4 C 0.36870(14) 0.39777(10) 0.64657(10) 0.0209(3) Uani 1 1 d . . . . .
H4 H 0.364797 0.356608 0.681903 0.025 Uiso 1 1 calc R . . . .
C5 C 0.37834(14) 0.38168(10) 0.57091(11) 0.0217(3) Uani 1 1 d . . . . .
H5 H 0.381335 0.329203 0.554500 0.026 Uiso 1 1 calc R . . . .
C6 C 0.38360(14) 0.44204(11) 0.51926(10) 0.0211(3) Uani 1 1 d . . . . .
H6 H 0.388718 0.430528 0.467385 0.025 Uiso 1 1 calc R . . . .
C7 C 0.38142(13) 0.51931(10) 0.54301(10) 0.0194(3) Uani 1 1 d . . . . .
H7 H 0.385955 0.560487 0.507847 0.023 Uiso 1 1 calc R . . . .
C8 C 0.37251(13) 0.53550(10) 0.61892(10) 0.0170(3) Uani 1 1 d . . . . .
C9 C 0.37166(13) 0.61514(10) 0.65662(9) 0.0168(3) Uani 1 1 d . . . . .
C10 C 0.48187(13) 0.65255(9) 0.67431(10) 0.0183(3) Uani 1 1 d . . . . .
C11 C 0.53500(14) 0.68203(10) 0.62032(11) 0.0213(3) Uani 1 1 d . . . . .
H11 H 0.501578 0.681137 0.565645 0.026 Uiso 1 1 calc R . . . .
C12 C 0.63713(15) 0.71268(10) 0.64710(12) 0.0254(4) Uani 1 1 d . . . . .
H12 H 0.674024 0.732197 0.610548 0.030 Uiso 1 1 calc R . . . .
C13 C 0.68560(15) 0.71493(11) 0.72722(12) 0.0265(4) Uani 1 1 d . . . . .
H13 H 0.755764 0.735464 0.745057 0.032 Uiso 1 1 calc R . . . .
C14 C 0.63184(14) 0.68723(10) 0.78152(11) 0.0233(4) Uani 1 1 d . . . . .
H14 H 0.664440 0.689731 0.836275 0.028 Uiso 1 1 calc R . . . .
C15 C 0.52989(13) 0.65586(10) 0.75463(10) 0.0186(3) Uani 1 1 d . . . . .
C16 C 0.45764(13) 0.62343(10) 0.80348(10) 0.0181(3) Uani 1 1 d . . . . .
C17 C 0.50059(14) 0.54964(10) 0.84754(10) 0.0206(3) Uani 1 1 d . . . . .
C18 C 0.58757(16) 0.54235(12) 0.91257(11) 0.0280(4) Uani 1 1 d . . . . .
H18 H 0.628453 0.586752 0.933886 0.034 Uiso 1 1 calc R . . . .
C19 C 0.61361(18) 0.46938(13) 0.94573(12) 0.0344(5) Uani 1 1 d . . . . .
H19 H 0.672536 0.464039 0.990207 0.041 Uiso 1 1 calc R . . . .
C20 C 0.55469(19) 0.40408(13) 0.91477(12) 0.0352(5) Uani 1 1 d . . . . .
H20 H 0.573848 0.354439 0.937841 0.042 Uiso 1 1 calc R . . . .
C21 C 0.46754(17) 0.41115(12) 0.84995(11) 0.0295(4) Uani 1 1 d . . . . .
H21 H 0.427044 0.366642 0.828457 0.035 Uiso 1 1 calc R . . . .
C22 C 0.44069(14) 0.48456(11) 0.81712(10) 0.0212(3) Uani 1 1 d . . . . .
C23 C 0.23924(15) 0.47739(11) 0.75789(10) 0.0243(4) Uani 1 1 d . . . . .
H23A H 0.183324 0.493548 0.711051 0.029 Uiso 1 1 calc R . . . .
H23B H 0.239118 0.419789 0.759833 0.029 Uiso 1 1 calc R . . . .
C24 C 0.20971(17) 0.50864(15) 0.83131(12) 0.0361(5) Uani 1 1 d . . . . .
H24A H 0.231846 0.563847 0.839047 0.043 Uiso 1 1 calc R . . . .
H24B H 0.249349 0.478988 0.877784 0.043 Uiso 1 1 calc R . . . .
C25 C 0.08858(18) 0.50244(15) 0.82536(13) 0.0363(5) Uani 1 1 d . . . . .
H25A H 0.074492 0.451558 0.847304 0.044 Uiso 1 1 calc R . . . .
H25B H 0.050195 0.502828 0.769050 0.044 Uiso 1 1 calc R . . . .
C26 C 0.08940(17) 0.58226(14) 0.98512(12) 0.0320(4) Uani 1 1 d . . . . .
H26A H 0.161336 0.604797 0.996412 0.048 Uiso 1 1 calc GR . . . .
H26B H 0.093388 0.529043 1.005772 0.048 Uiso 1 1 calc GR . . . .
H26C H 0.043934 0.613875 1.010150 0.048 Uiso 1 1 calc GR . . . .
C27 C -0.11593(18) 0.57634(15) 0.84887(14) 0.0392(5) Uani 1 1 d . . . . .
H27A H -0.144618 0.619244 0.874244 0.059 Uiso 1 1 calc GR . . . .
H27B H -0.139628 0.526609 0.866077 0.059 Uiso 1 1 calc GR . . . .
H27C H -0.141824 0.580974 0.791658 0.059 Uiso 1 1 calc GR . . . .
C28 C 0.28679(14) 0.67022(10) 0.60770(10) 0.0191(3) Uani 1 1 d . . . . .
H28A H 0.292622 0.721129 0.634867 0.023 Uiso 1 1 calc R . . . .
H28B H 0.303432 0.678821 0.556239 0.023 Uiso 1 1 calc R . . . .
C29 C 0.17116(14) 0.64209(11) 0.59289(10) 0.0229(4) Uani 1 1 d . . . . .
H29A H 0.154816 0.630329 0.643884 0.028 Uiso 1 1 calc R . . . .
H29B H 0.162860 0.593370 0.561835 0.028 Uiso 1 1 calc R . . . .
C30 C 0.09111(15) 0.70297(12) 0.54860(11) 0.0261(4) Uani 1 1 d . . . . .
H30A H 0.106371 0.713554 0.497019 0.031 Uiso 0.908(4) 1 calc R . P A 1
H30B H 0.101191 0.752172 0.578925 0.031 Uiso 0.908(4) 1 calc R . P A 1
H30C H 0.111588 0.714237 0.498981 0.031 Uiso 0.092(4) 1 calc R . P A 2
H30D H 0.104291 0.751276 0.580302 0.031 Uiso 0.092(4) 1 calc R . P A 2
C31A C -0.0847(2) 0.64153(19) 0.62541(18) 0.0384(6) Uani 0.908(4) 1 d . . P A 1
H31A H -0.068237 0.684537 0.663175 0.058 Uiso 0.908(4) 1 calc GR . P A 1
H31B H -0.042195 0.595805 0.647215 0.058 Uiso 0.908(4) 1 calc GR . P A 1
H31C H -0.160911 0.628819 0.615020 0.058 Uiso 0.908(4) 1 calc GR . P A 1
C32B C -0.084(3) 0.631(3) 0.433(2) 0.0528(9) Uani 0.092(4) 1 d . . P A 2
H32A H -0.102809 0.665651 0.387333 0.079 Uiso 0.092(4) 1 calc GR . P A 2
H32B H -0.145463 0.598138 0.434546 0.079 Uiso 0.092(4) 1 calc GR . P A 2
H32C H -0.024090 0.597246 0.427839 0.079 Uiso 0.092(4) 1 calc GR . P A 2
C33 C 0.43099(14) 0.68516(10) 0.85963(10) 0.0201(3) Uani 1 1 d . . . . .
H33A H 0.381518 0.661910 0.888308 0.024 Uiso 1 1 calc R . . . .
H33B H 0.497559 0.699350 0.898914 0.024 Uiso 1 1 calc R . . . .
C34 C 0.38036(15) 0.75899(10) 0.81848(10) 0.0215(3) Uani 1 1 d . . . . .
H34A H 0.324952 0.744283 0.770778 0.026 Uiso 1 1 calc R . . . .
H34B H 0.435841 0.789345 0.801472 0.026 Uiso 1 1 calc R . . . .
C35 C 0.32940(15) 0.81063(10) 0.87032(10) 0.0215(3) Uani 1 1 d . . . . .
H35A H 0.386190 0.830467 0.914813 0.026 Uiso 1 1 calc R . . . .
H35B H 0.279984 0.778702 0.892376 0.026 Uiso 1 1 calc R . . . .
C36A C 0.1652(14) 0.8629(9) 0.7218(8) 0.0327(7) Uani 0.657(3) 1 d . . P B 1
H36A H 0.123040 0.817942 0.731008 0.049 Uiso 0.657(3) 1 calc GR . P B 1
H36B H 0.208250 0.848182 0.685302 0.049 Uiso 0.657(3) 1 calc GR . P B 1
H36C H 0.116969 0.905546 0.699167 0.049 Uiso 0.657(3) 1 calc GR . P B 1
C36B C 0.161(2) 0.9398(15) 0.8677(14) 0.041(7) Uani 0.343(3) 1 d . . P B 2
H36D H 0.117027 0.899303 0.883027 0.062 Uiso 0.343(3) 1 calc GR . P B 2
H36E H 0.115627 0.977209 0.832781 0.062 Uiso 0.343(3) 1 calc GR . P B 2
H36F H 0.202273 0.966752 0.914855 0.062 Uiso 0.343(3) 1 calc GR . P B 2
C37 C 0.34460(17) 0.97362(12) 0.80159(14) 0.0331(4) Uani 1 1 d . . . . .
H37A H 0.302764 1.020714 0.783755 0.050 Uiso 1 1 calc GR . . . .
H37B H 0.382053 0.957688 0.761924 0.050 Uiso 1 1 calc GR . . . .
H37C H 0.396907 0.984335 0.851342 0.050 Uiso 1 1 calc GR . . . .
Cl2B Cl -0.1364(6) 0.7544(6) 0.4620(9) 0.0506(3) Uani 0.092(4) 1 d . . P A 2
Si2B Si -0.0436(10) 0.6887(7) 0.5242(8) 0.0245(2) Uani 0.092(4) 1 d . . P A 2
C31B C -0.076(3) 0.632(2) 0.5981(19) 0.0384(6) Uani 0.092(4) 1 d . . P A 2
H31D H -0.024355 0.589170 0.612272 0.058 Uiso 0.092(4) 1 calc GR . P A 2
H31E H -0.147966 0.610482 0.578891 0.058 Uiso 0.092(4) 1 calc GR . P A 2
H31F H -0.073259 0.664300 0.644503 0.058 Uiso 0.092(4) 1 calc GR . P A 2
C32A C -0.0880(2) 0.5949(2) 0.4561(2) 0.0528(9) Uani 0.908(4) 1 d . . P A 1
H32D H -0.160594 0.576276 0.453341 0.079 Uiso 0.908(4) 1 calc GR . P A 1
H32E H -0.037607 0.551450 0.469342 0.079 Uiso 0.908(4) 1 calc GR . P A 1
H32F H -0.085001 0.616742 0.405130 0.079 Uiso 0.908(4) 1 calc GR . P A 1

loop_
_atom_site_aniso_label
_atom_site_aniso_U_11
_atom_site_aniso_U_22
_atom_site_aniso_U_33
_atom_site_aniso_U_23
_atom_site_aniso_U_13
_atom_site_aniso_U_12
Cl1 0.0823(5) 0.0422(3) 0.0522(4) 0.0120(3) -0.0023(3) -0.0258(3)
Cl2A 0.0236(3) 0.0489(4) 0.0779(7) 0.0318(4) 0.0100(3) 0.0126(3)
Cl3A 0.0251(6) 0.0346(6) 0.0345(12) -0.0039(6) 0.0121(7) 0.0078(4)
Cl3B 0.0374(9) 0.0296(14) 0.0249(16) -0.0070(10) -0.0040(11) 0.0041(9)
Si1 0.0302(3) 0.0289(3) 0.0263(3) -0.0011(2) 0.0038(2) -0.0052(2)
Si2A 0.0173(3) 0.0272(5) 0.0264(4) 0.0031(3) 0.0001(2) 0.0021(3)
Si3 0.0186(2) 0.0181(2) 0.0239(2) -0.00217(17) 0.00282(18) 0.00045(17)
C1 0.0155(7) 0.0187(8) 0.0159(7) -0.0032(6) 0.0005(6) 0.0008(6)
C2 0.0196(8) 0.0185(8) 0.0171(7) -0.0023(6) 0.0024(6) -0.0021(6)
C3 0.0147(7) 0.0193(8) 0.0175(7) -0.0022(6) 0.0007(6) -0.0006(6)
C4 0.0199(8) 0.0176(8) 0.0240(8) -0.0002(6) 0.0031(6) -0.0017(6)
C5 0.0188(8) 0.0181(8) 0.0273(9) -0.0063(7) 0.0037(7) 0.0002(6)
C6 0.0188(8) 0.0235(9) 0.0203(8) -0.0059(6) 0.0036(6) 0.0002(6)
C7 0.0180(8) 0.0204(8) 0.0189(8) -0.0008(6) 0.0029(6) 0.0006(6)
C8 0.0130(7) 0.0169(8) 0.0192(8) -0.0028(6) 0.0007(6) 0.0013(6)
C9 0.0158(8) 0.0165(8) 0.0163(7) -0.0022(6) 0.0010(6) 0.0012(6)
C10 0.0174(8) 0.0132(7) 0.0233(8) -0.0033(6) 0.0033(6) 0.0026(6)
C11 0.0221(8) 0.0168(8) 0.0252(8) -0.0033(6) 0.0064(7) 0.0017(6)
C12 0.0241(9) 0.0182(8) 0.0362(10) -0.0039(7) 0.0119(8) -0.0008(7)
C13 0.0164(8) 0.0208(8) 0.0412(10) -0.0072(8) 0.0049(7) -0.0012(6)
C14 0.0186(8) 0.0198(8) 0.0284(9) -0.0068(7) -0.0004(7) 0.0016(6)
C15 0.0160(8) 0.0143(7) 0.0237(8) -0.0040(6) 0.0016(6) 0.0026(6)
C16 0.0156(7) 0.0180(8) 0.0182(7) -0.0035(6) -0.0009(6) 0.0015(6)
C17 0.0203(8) 0.0205(8) 0.0191(8) -0.0017(6) 0.0010(6) 0.0033(6)
C18 0.0263(9) 0.0259(9) 0.0257(9) -0.0040(7) -0.0054(7) 0.0036(7)
C19 0.0358(11) 0.0331(11) 0.0265(9) 0.0027(8) -0.0073(8) 0.0078(9)
C20 0.0445(12) 0.0259(10) 0.0294(10) 0.0063(8) -0.0020(9) 0.0068(9)
C21 0.0379(11) 0.0227(9) 0.0246(9) 0.0027(7) 0.0016(8) -0.0020(8)
C22 0.0223(8) 0.0220(8) 0.0181(8) -0.0011(6) 0.0027(6) 0.0011(7)
C23 0.0223(9) 0.0296(9) 0.0210(8) -0.0039(7) 0.0052(7) -0.0077(7)
C24 0.0300(11) 0.0546(14) 0.0263(9) -0.0144(9) 0.0117(8) -0.0154(9)
C25 0.0294(10) 0.0456(12) 0.0375(11) -0.0153(9) 0.0150(9) -0.0136(9)
C26 0.0265(10) 0.0424(12) 0.0246(9) -0.0022(8) 0.0014(7) 0.0012(8)
C27 0.0316(11) 0.0404(12) 0.0401(11) -0.0071(9) -0.0016(9) 0.0032(9)
C28 0.0192(8) 0.0180(8) 0.0179(7) -0.0014(6) 0.0006(6) 0.0031(6)
C29 0.0185(8) 0.0232(8) 0.0239(8) 0.0011(7) -0.0009(6) 0.0024(7)
C30 0.0199(8) 0.0295(9) 0.0247(8) 0.0034(7) -0.0023(7) 0.0041(7)
C31A 0.0314(12) 0.0517(15) 0.0329(14) 0.0080(13) 0.0098(11) 0.0005(11)
C32B 0.0236(12) 0.079(3) 0.0537(19) -0.0317(17) 0.0053(12) -0.0101(15)
C33 0.0202(8) 0.0200(8) 0.0177(7) -0.0047(6) 0.0003(6) 0.0018(6)
C34 0.0255(9) 0.0192(8) 0.0189(8) -0.0031(6) 0.0037(6) 0.0038(7)
C35 0.0236(8) 0.0198(8) 0.0206(8) -0.0036(6) 0.0048(7) 0.0019(6)
C36A 0.0374(9) 0.0296(14) 0.0249(16) -0.0070(10) -0.0040(11) 0.0041(9)
C36B 0.030(8) 0.074(12) 0.021(7) -0.004(5) 0.010(4) 0.015(6)
C37 0.0262(10) 0.0266(10) 0.0438(11) 0.0069(8) 0.0034(8) -0.0031(8)
Cl2B 0.0236(3) 0.0489(4) 0.0779(7) 0.0318(4) 0.0100(3) 0.0126(3)
Si2B 0.0173(3) 0.0272(5) 0.0264(4) 0.0031(3) 0.0001(2) 0.0021(3)
C31B 0.0314(12) 0.0517(15) 0.0329(14) 0.0080(13) 0.0098(11) 0.0005(11)
C32A 0.0236(12) 0.079(3) 0.0537(19) -0.0317(17) 0.0053(12) -0.0101(15)

loop_
_atom_type_symbol
_atom_type_description
_atom_type_scat_dispersion_real
_atom_type_scat_dispersion_imag
_atom_type_scat_source
C C 0.0181 0.0091 'International Tables Vol C Tables 4.2.6.8 and 6.1.1.4'
H H 0.0000 0.0000 'International Tables Vol C Tables 4.2.6.8 and 6.1.1.4'
Cl Cl 0.3639 0.7018 'International Tables Vol C Tables 4.2.6.8 and 6.1.1.4'
Si Si 0.2541 0.3302 'International Tables Vol C Tables 4.2.6.8 and 6.1.1.4'

loop_
_exptl_crystal_face_index_h
_exptl_crystal_face_index_k
_exptl_crystal_face_index_l
_exptl_crystal_face_perp_dist
0 -1 -1 0.0278
0 1 1 0.0278
1 1 -2 0.0696
-1 -1 2 0.0696
0 0 1 0.0704
0 0 -1 0.0704
-1 0 0 0.0717
1 0 0 0.0717
-3 8 -6 0.0793
3 -8 6 0.0793

loop_
_geom_angle_atom_site_label_1
_geom_angle_atom_site_label_2
_geom_angle_atom_site_label_3
_geom_angle
_geom_angle_site_symmetry_1
_geom_angle_site_symmetry_3
_geom_angle_publ_flag
C25 Si1 Cl1 107.18(8) . . ?
C25 Si1 C26 113.31(11) . . ?
C26 Si1 Cl1 105.45(8) . . ?
C27 Si1 Cl1 106.42(9) . . ?
C27 Si1 C25 110.64(10) . . ?
C27 Si1 C26 113.26(11) . . ?
C30 Si2A Cl2A 106.69(8) . . ?
C31A Si2A Cl2A 103.49(12) . . ?
C31A Si2A C30 112.04(12) . . ?
C32A Si2A Cl2A 109.62(14) . . ?
C32A Si2A C30 112.30(12) . . ?
C32A Si2A C31A 112.15(17) . . ?
C35 Si3 Cl3A 106.65(10) . . ?
C35 Si3 Cl3B 108.71(19) . . ?
C36A Si3 Cl3A 104.7(6) . . ?
C36A Si3 C35 110.9(5) . . ?
C36B Si3 Cl3B 105.6(9) . . ?
C36B Si3 C35 113.2(8) . . ?
C36B Si3 C37 105.7(9) . . ?
C37 Si3 Cl3A 110.76(11) . . ?
C37 Si3 Cl3B 111.5(2) . . ?
C37 Si3 C35 111.95(9) . . ?
C37 Si3 C36A 111.5(6) . . ?
C2 C1 H1 110.5 . . ?
C2 C1 C9 108.71(13) . . ?
C2 C1 C16 107.91(13) . . ?
C9 C1 H1 110.5 . . ?
C16 C1 H1 110.5 . . ?
C16 C1 C9 108.78(13) . . ?
C3 C2 C1 103.40(13) . . ?
C3 C2 C23 109.54(14) . . ?
C22 C2 C1 103.99(13) . . ?
C22 C2 C3 113.06(14) . . ?
C22 C2 C23 113.21(14) . . ?
C23 C2 C1 113.17(14) . . ?
C4 C3 C2 127.23(16) . . ?
C8 C3 C2 112.06(15) . . ?
C8 C3 C4 120.68(15) . . ?
C3 C4 H4 120.5 . . ?
C5 C4 C3 119.09(16) . . ?
C5 C4 H4 120.5 . . ?
C4 C5 H5 119.8 . . ?
C6 C5 C4 120.31(16) . . ?
C6 C5 H5 119.8 . . ?
C5 C6 H6 119.8 . . ?
C5 C6 C7 120.49(16) . . ?
C7 C6 H6 119.8 . . ?
C6 C7 H7 120.4 . . ?
C6 C7 C8 119.25(16) . . ?
C8 C7 H7 120.4 . . ?
C3 C8 C7 120.15(16) . . ?
C3 C8 C9 112.48(14) . . ?
C7 C8 C9 127.36(15) . . ?
C8 C9 C1 103.16(13) . . ?
C8 C9 C10 111.19(13) . . ?
C8 C9 C28 113.02(13) . . ?
C10 C9 C1 103.17(13) . . ?
C10 C9 C28 110.79(14) . . ?
C28 C9 C1 114.90(13) . . ?
C11 C10 C9 127.36(16) . . ?
C15 C10 C9 112.51(15) . . ?
C15 C10 C11 120.13(16) . . ?
C10 C11 H11 120.2 . . ?
C12 C11 C10 119.52(17) . . ?
C12 C11 H11 120.2 . . ?
C11 C12 H12 119.9 . . ?
C11 C12 C13 120.28(17) . . ?
C13 C12 H12 119.9 . . ?
C12 C13 H13 119.8 . . ?
C12 C13 C14 120.41(17) . . ?
C14 C13 H13 119.8 . . ?
C13 C14 H14 120.4 . . ?
C15 C14 C13 119.29(17) . . ?
C15 C14 H14 120.4 . . ?
C10 C15 C16 111.98(15) . . ?
C14 C15 C10 120.34(17) . . ?
C14 C15 C16 127.67(16) . . ?
C15 C16 C1 103.50(13) . . ?
C15 C16 C33 111.92(14) . . ?
C17 C16 C1 103.79(14) . . ?
C17 C16 C15 113.32(14) . . ?
C17 C16 C33 111.08(14) . . ?
C33 C16 C1 112.75(14) . . ?
C18 C17 C16 127.68(17) . . ?
C22 C17 C16 112.22(15) . . ?
C22 C17 C18 120.08(17) . . ?
C17 C18 H18 120.4 . . ?
C19 C18 C17 119.13(18) . . ?
C19 C18 H18 120.4 . . ?
C18 C19 H19 119.6 . . ?
C18 C19 C20 120.87(19) . . ?
C20 C19 H19 119.6 . . ?
C19 C20 H20 119.9 . . ?
C19 C20 C21 120.17(19) . . ?
C21 C20 H20 119.9 . . ?
C20 C21 H21 120.5 . . ?
C20 C21 C22 118.97(19) . . ?
C22 C21 H21 120.5 . . ?
C17 C22 C2 111.99(15) . . ?
C17 C22 C21 120.76(17) . . ?
C21 C22 C2 127.25(17) . . ?
C2 C23 H23A 108.6 . . ?
C2 C23 H23B 108.6 . . ?
H23A C23 H23B 107.6 . . ?
C24 C23 C2 114.67(15) . . ?
C24 C23 H23A 108.6 . . ?
C24 C23 H23B 108.6 . . ?
C23 C24 H24A 109.2 . . ?
C23 C24 H24B 109.2 . . ?
C23 C24 C25 112.23(16) . . ?
H24A C24 H24B 107.9 . . ?
C25 C24 H24A 109.2 . . ?
C25 C24 H24B 109.2 . . ?
Si1 C25 H25A 108.4 . . ?
Si1 C25 H25B 108.4 . . ?
C24 C25 Si1 115.69(15) . . ?
C24 C25 H25A 108.4 . . ?
C24 C25 H25B 108.4 . . ?
H25A C25 H25B 107.4 . . ?
Si1 C26 H26A 109.5 . . ?
Si1 C26 H26B 109.5 . . ?
Si1 C26 H26C 109.5 . . ?
H26A C26 H26B 109.5 . . ?
H26A C26 H26C 109.5 . . ?
H26B C26 H26C 109.5 . . ?
Si1 C27 H27A 109.5 . . ?
Si1 C27 H27B 109.5 . . ?
Si1 C27 H27C 109.5 . . ?
H27A C27 H27B 109.5 . . ?
H27A C27 H27C 109.5 . . ?
H27B C27 H27C 109.5 . . ?
C9 C28 H28A 108.4 . . ?
C9 C28 H28B 108.4 . . ?
H28A C28 H28B 107.5 . . ?
C29 C28 C9 115.53(14) . . ?
C29 C28 H28A 108.4 . . ?
C29 C28 H28B 108.4 . . ?
C28 C29 H29A 109.2 . . ?
C28 C29 H29B 109.2 . . ?
C28 C29 C30 112.11(15) . . ?
H29A C29 H29B 107.9 . . ?
C30 C29 H29A 109.2 . . ?
C30 C29 H29B 109.2 . . ?
Si2A C30 H30A 109.0 . . ?
Si2A C30 H30B 109.0 . . ?
C29 C30 Si2A 112.83(14) . . ?
C29 C30 H30A 109.0 . . ?
C29 C30 H30B 109.0 . . ?
C29 C30 H30C 106.6 . . ?
C29 C30 H30D 106.6 . . ?
C29 C30 Si2B 123.1(4) . . ?
H30A C30 H30B 107.8 . . ?
H30C C30 H30D 106.5 . . ?
Si2B C30 H30C 106.6 . . ?
Si2B C30 H30D 106.6 . . ?
Si2A C31A H31A 109.5 . . ?
Si2A C31A H31B 109.5 . . ?
Si2A C31A H31C 109.5 . . ?
H31A C31A H31B 109.5 . . ?
H31A C31A H31C 109.5 . . ?
H31B C31A H31C 109.5 . . ?
H32A C32B H32B 109.5 . . ?
H32A C32B H32C 109.5 . . ?
H32B C32B H32C 109.5 . . ?
Si2B C32B H32A 109.5 . . ?
Si2B C32B H32B 109.5 . . ?
Si2B C32B H32C 109.5 . . ?
C16 C33 H33A 108.8 . . ?
C16 C33 H33B 108.8 . . ?
H33A C33 H33B 107.7 . . ?
C34 C33 C16 113.97(14) . . ?
C34 C33 H33A 108.8 . . ?
C34 C33 H33B 108.8 . . ?
C33 C34 H34A 108.9 . . ?
C33 C34 H34B 108.9 . . ?
C33 C34 C35 113.41(14) . . ?
H34A C34 H34B 107.7 . . ?
C35 C34 H34A 108.9 . . ?
C35 C34 H34B 108.9 . . ?
Si3 C35 H35A 109.0 . . ?
Si3 C35 H35B 109.0 . . ?
C34 C35 Si3 113.07(12) . . ?
C34 C35 H35A 109.0 . . ?
C34 C35 H35B 109.0 . . ?
H35A C35 H35B 107.8 . . ?
Si3 C36A H36A 109.5 . . ?
Si3 C36A H36B 109.5 . . ?
Si3 C36A H36C 109.5 . . ?
H36A C36A H36B 109.5 . . ?
H36A C36A H36C 109.5 . . ?
H36B C36A H36C 109.5 . . ?
Si3 C36B H36D 109.5 . . ?
Si3 C36B H36E 109.5 . . ?
Si3 C36B H36F 109.5 . . ?
H36D C36B H36E 109.5 . . ?
H36D C36B H36F 109.5 . . ?
H36E C36B H36F 109.5 . . ?
Si3 C37 H37A 109.5 . . ?
Si3 C37 H37B 109.5 . . ?
Si3 C37 H37C 109.5 . . ?
H37A C37 H37B 109.5 . . ?
H37A C37 H37C 109.5 . . ?
H37B C37 H37C 109.5 . . ?
C30 Si2B C32B 110.2(13) . . ?
C30 Si2B Cl2B 123.1(7) . . ?
C30 Si2B C31B 108.0(13) . . ?
Cl2B Si2B C32B 79.2(16) . . ?
C31B Si2B C32B 105.9(19) . . ?
C31B Si2B Cl2B 123.5(13) . . ?
Si2B C31B H31D 109.5 . . ?
Si2B C31B H31E 109.5 . . ?
Si2B C31B H31F 109.5 . . ?
H31D C31B H31E 109.5 . . ?
H31D C31B H31F 109.5 . . ?
H31E C31B H31F 109.5 . . ?
Si2A C32A H32D 109.5 . . ?
Si2A C32A H32E 109.5 . . ?
Si2A C32A H32F 109.5 . . ?
H32D C32A H32E 109.5 . . ?
H32D C32A H32F 109.5 . . ?
H32E C32A H32F 109.5 . . ?

loop_
_geom_bond_atom_site_label_1
_geom_bond_atom_site_label_2
_geom_bond_distance
_geom_bond_site_symmetry_2
_geom_bond_publ_flag
Cl1 Si1 2.0840(8) . ?
Cl2A Si2A 2.1088(14) . ?
Cl3A Si3 2.065(3) . ?
Cl3B Si3 2.066(4) . ?
Si1 C25 1.864(2) . ?
Si1 C26 1.870(2) . ?
Si1 C27 1.843(2) . ?
Si2A C30 1.882(2) . ?
Si2A C31A 1.855(3) . ?
Si2A C32A 1.843(3) . ?
Si3 C35 1.8637(18) . ?
Si3 C36A 1.851(12) . ?
Si3 C36B 1.84(2) . ?
Si3 C37 1.845(2) . ?
C1 H1 1.0000 . ?
C1 C2 1.563(2) . ?
C1 C9 1.566(2) . ?
C1 C16 1.565(2) . ?
C2 C3 1.521(2) . ?
C2 C22 1.516(2) . ?
C2 C23 1.543(2) . ?
C3 C4 1.395(2) . ?
C3 C8 1.388(2) . ?
C4 H4 0.9500 . ?
C4 C5 1.392(2) . ?
C5 H5 0.9500 . ?
C5 C6 1.390(3) . ?
C6 H6 0.9500 . ?
C6 C7 1.394(2) . ?
C7 H7 0.9500 . ?
C7 C8 1.394(2) . ?
C8 C9 1.521(2) . ?
C9 C10 1.522(2) . ?
C9 C28 1.539(2) . ?
C10 C11 1.395(2) . ?
C10 C15 1.394(2) . ?
C11 H11 0.9500 . ?
C11 C12 1.389(3) . ?
C12 H12 0.9500 . ?
C12 C13 1.391(3) . ?
C13 H13 0.9500 . ?
C13 C14 1.394(3) . ?
C14 H14 0.9500 . ?
C14 C15 1.392(2) . ?
C15 C16 1.521(2) . ?
C16 C17 1.516(2) . ?
C16 C33 1.543(2) . ?
C17 C18 1.395(2) . ?
C17 C22 1.389(3) . ?
C18 H18 0.9500 . ?
C18 C19 1.388(3) . ?
C19 H19 0.9500 . ?
C19 C20 1.388(3) . ?
C20 H20 0.9500 . ?
C20 C21 1.393(3) . ?
C21 H21 0.9500 . ?
C21 C22 1.394(3) . ?
C23 H23A 0.9900 . ?
C23 H23B 0.9900 . ?
C23 C24 1.529(3) . ?
C24 H24A 0.9900 . ?
C24 H24B 0.9900 . ?
C24 C25 1.545(3) . ?
C25 H25A 0.9900 . ?
C25 H25B 0.9900 . ?
C26 H26A 0.9800 . ?
C26 H26B 0.9800 . ?
C26 H26C 0.9800 . ?
C27 H27A 0.9800 . ?
C27 H27B 0.9800 . ?
C27 H27C 0.9800 . ?
C28 H28A 0.9900 . ?
C28 H28B 0.9900 . ?
C28 C29 1.529(2) . ?
C29 H29A 0.9900 . ?
C29 H29B 0.9900 . ?
C29 C30 1.539(2) . ?
C30 H30A 0.9900 . ?
C30 H30B 0.9900 . ?
C30 H30C 0.9900 . ?
C30 H30D 0.9900 . ?
C30 Si2B 1.702(12) . ?
C31A H31A 0.9800 . ?
C31A H31B 0.9800 . ?
C31A H31C 0.9800 . ?
C32B H32A 0.9800 . ?
C32B H32B 0.9800 . ?
C32B H32C 0.9800 . ?
C32B Si2B 1.85(4) . ?
C33 H33A 0.9900 . ?
C33 H33B 0.9900 . ?
C33 C34 1.524(2) . ?
C34 H34A 0.9900 . ?
C34 H34B 0.9900 . ?
C34 C35 1.531(2) . ?
C35 H35A 0.9900 . ?
C35 H35B 0.9900 . ?
C36A H36A 0.9800 . ?
C36A H36B 0.9800 . ?
C36A H36C 0.9800 . ?
C36B H36D 0.9800 . ?
C36B H36E 0.9800 . ?
C36B H36F 0.9800 . ?
C37 H37A 0.9800 . ?
C37 H37B 0.9800 . ?
C37 H37C 0.9800 . ?
Cl2B Si2B 1.803(14) . ?
Si2B C31B 1.76(4) . ?
C31B H31D 0.9800 . ?
C31B H31E 0.9800 . ?
C31B H31F 0.9800 . ?
C32A H32D 0.9800 . ?
C32A H32E 0.9800 . ?
C32A H32F 0.9800 . ?

loop_
_geom_torsion_atom_site_label_1
_geom_torsion_atom_site_label_2
_geom_torsion_atom_site_label_3
_geom_torsion_atom_site_label_4
_geom_torsion
_geom_torsion_site_symmetry_1
_geom_torsion_site_symmetry_2
_geom_torsion_site_symmetry_3
_geom_torsion_site_symmetry_4
_geom_torsion_publ_flag
Cl1 Si1 C25 C24 53.62(19) . . . . ?
Cl2A Si2A C30 C29 166.46(12) . . . . ?
Cl3A Si3 C35 C34 161.08(14) . . . . ?
Cl3B Si3 C35 C34 46.0(3) . . . . ?
C1 C2 C3 C4 177.75(16) . . . . ?
C1 C2 C3 C8 -4.33(18) . . . . ?
C1 C2 C22 C17 -2.15(19) . . . . ?
C1 C2 C22 C21 178.02(18) . . . . ?
C1 C2 C23 C24 -60.8(2) . . . . ?
C1 C9 C10 C11 -179.44(16) . . . . ?
C1 C9 C10 C15 0.35(18) . . . . ?
C1 C9 C28 C29 -57.99(19) . . . . ?
C1 C16 C17 C18 -176.84(18) . . . . ?
C1 C16 C17 C22 1.66(19) . . . . ?
C1 C16 C33 C34 -60.1(2) . . . . ?
C2 C1 C9 C8 -0.25(17) . . . . ?
C2 C1 C9 C10 -116.10(14) . . . . ?
C2 C1 C9 C28 123.20(15) . . . . ?
C2 C1 C16 C15 115.65(14) . . . . ?
C2 C1 C16 C17 -2.91(17) . . . . ?
C2 C1 C16 C33 -123.21(15) . . . . ?
C2 C3 C4 C5 176.56(16) . . . . ?
C2 C3 C8 C7 -176.42(15) . . . . ?
C2 C3 C8 C9 4.5(2) . . . . ?
C2 C23 C24 C25 161.35(19) . . . . ?
C3 C2 C22 C17 109.30(17) . . . . ?
C3 C2 C22 C21 -70.5(2) . . . . ?
C3 C2 C23 C24 -175.60(17) . . . . ?
C3 C4 C5 C6 -0.3(3) . . . . ?
C3 C8 C9 C1 -2.55(18) . . . . ?
C3 C8 C9 C10 107.42(16) . . . . ?
C3 C8 C9 C28 -127.23(15) . . . . ?
C4 C3 C8 C7 1.7(3) . . . . ?
C4 C3 C8 C9 -177.41(15) . . . . ?
C4 C5 C6 C7 1.3(3) . . . . ?
C5 C6 C7 C8 -0.8(3) . . . . ?
C6 C7 C8 C3 -0.6(3) . . . . ?
C6 C7 C8 C9 178.28(16) . . . . ?
C7 C8 C9 C1 178.47(16) . . . . ?
C7 C8 C9 C10 -71.6(2) . . . . ?
C7 C8 C9 C28 53.8(2) . . . . ?
C8 C3 C4 C5 -1.2(3) . . . . ?
C8 C9 C10 C11 70.6(2) . . . . ?
C8 C9 C10 C15 -109.62(16) . . . . ?
C8 C9 C28 C29 60.04(19) . . . . ?
C9 C1 C2 C3 2.59(17) . . . . ?
C9 C1 C2 C22 120.91(14) . . . . ?
C9 C1 C2 C23 -115.83(15) . . . . ?
C9 C1 C16 C15 -2.13(17) . . . . ?
C9 C1 C16 C17 -120.69(14) . . . . ?
C9 C1 C16 C33 119.01(15) . . . . ?
C9 C10 C11 C12 -178.46(16) . . . . ?
C9 C10 C15 C14 179.00(15) . . . . ?
C9 C10 C15 C16 -1.82(19) . . . . ?
C9 C28 C29 C30 176.03(14) . . . . ?
C10 C9 C28 C29 -174.41(14) . . . . ?
C10 C11 C12 C13 -0.8(3) . . . . ?
C10 C15 C16 C1 2.42(18) . . . . ?
C10 C15 C16 C17 114.16(16) . . . . ?
C10 C15 C16 C33 -119.27(15) . . . . ?
C11 C10 C15 C14 -1.2(2) . . . . ?
C11 C10 C15 C16 177.99(15) . . . . ?
C11 C12 C13 C14 -0.7(3) . . . . ?
C12 C13 C14 C15 1.3(3) . . . . ?
C13 C14 C15 C10 -0.3(3) . . . . ?
C13 C14 C15 C16 -179.36(16) . . . . ?
C14 C15 C16 C1 -178.47(16) . . . . ?
C14 C15 C16 C17 -66.7(2) . . . . ?
C14 C15 C16 C33 59.8(2) . . . . ?
C15 C10 C11 C12 1.8(2) . . . . ?
C15 C16 C17 C18 71.6(2) . . . . ?
C15 C16 C17 C22 -109.90(17) . . . . ?
C15 C16 C33 C34 56.10(19) . . . . ?
C16 C1 C2 C3 -115.23(14) . . . . ?
C16 C1 C2 C22 3.08(17) . . . . ?
C16 C1 C2 C23 126.34(15) . . . . ?
C16 C1 C9 C8 117.02(14) . . . . ?
C16 C1 C9 C10 1.17(16) . . . . ?
C16 C1 C9 C28 -119.52(15) . . . . ?
C16 C17 C18 C19 178.93(19) . . . . ?
C16 C17 C22 C2 0.3(2) . . . . ?
C16 C17 C22 C21 -179.84(17) . . . . ?
C16 C33 C34 C35 165.74(15) . . . . ?
C17 C16 C33 C34 -176.13(15) . . . . ?
C17 C18 C19 C20 0.3(3) . . . . ?
C18 C17 C22 C2 178.95(16) . . . . ?
C18 C17 C22 C21 -1.2(3) . . . . ?
C18 C19 C20 C21 -0.5(4) . . . . ?
C19 C20 C21 C22 -0.1(3) . . . . ?
C20 C21 C22 C2 -179.18(19) . . . . ?
C20 C21 C22 C17 1.0(3) . . . . ?
C22 C2 C3 C4 65.9(2) . . . . ?
C22 C2 C3 C8 -116.14(16) . . . . ?
C22 C2 C23 C24 57.2(2) . . . . ?
C22 C17 C18 C19 0.5(3) . . . . ?
C23 C2 C3 C4 -61.3(2) . . . . ?
C23 C2 C3 C8 116.58(16) . . . . ?
C23 C2 C22 C17 -125.38(17) . . . . ?
C23 C2 C22 C21 54.8(2) . . . . ?
C23 C24 C25 Si1 -147.68(17) . . . . ?
C26 Si1 C25 C24 -62.3(2) . . . . ?
C27 Si1 C25 C24 169.26(18) . . . . ?
C28 C9 C10 C11 -56.0(2) . . . . ?
C28 C9 C10 C15 123.81(15) . . . . ?
C28 C29 C30 Si2A -178.31(12) . . . . ?
C28 C29 C30 Si2B -179.6(6) . . . . ?
C29 C30 Si2B C32B -82.1(17) . . . . ?
C29 C30 Si2B Cl2B -172.2(8) . . . . ?
C29 C30 Si2B C31B 33.2(15) . . . . ?
C31A Si2A C30 C29 53.87(19) . . . . ?
C33 C16 C17 C18 -55.4(2) . . . . ?
C33 C16 C17 C22 123.08(16) . . . . ?
C33 C34 C35 Si3 -173.43(12) . . . . ?
C36A Si3 C35 C34 47.6(6) . . . . ?
C36B Si3 C35 C34 163.0(10) . . . . ?
C37 Si3 C35 C34 -77.63(16) . . . . ?
C32A Si2A C30 C29 -73.4(2) . . . . ?

loop_
_exptl_oxdiff_crystal_face_indexfrac_h
_exptl_oxdiff_crystal_face_indexfrac_k
_exptl_oxdiff_crystal_face_indexfrac_l
_exptl_oxdiff_crystal_face_x
_exptl_oxdiff_crystal_face_y
_exptl_oxdiff_crystal_face_z
0.0005 -1.0015 -1.0063 -0.0884 0.0071 0.0922
-0.0005 1.0015 1.0063 0.0884 -0.0071 -0.0922
1.0033 1.0064 -2.0065 0.1188 -0.0128 0.1762
-1.0033 -1.0064 2.0065 -0.1188 0.0128 -0.1762
-0.0002 -0.0019 1.0040 0.0105 0.0369 -0.0825
0.0002 0.0019 -1.0040 -0.0105 -0.0369 0.0825
-1.0031 0.0008 0.0008 -0.0618 -0.1049 -0.0210
1.0031 -0.0008 -0.0008 0.0618 0.1049 0.0210
-3.1095 7.8977 -5.5795 0.3629 -0.8757 0.3186
3.1095 -7.8977 5.5795 -0.3629 0.8757 -0.3186
